data_4322568
loop_
_publ_author_name
'Kenneth B. Capps'
'Andreas Bauer'
'Khalil A. Abboud'
'Carl D. Hoff'

_publ_section_title
;
 Reaction of .NO Thiolate and Thiol Complexes: Elimination of PhSNO from
 W(phen)(CO)2(SPh)2, CO from W(phen)(CO)2((-S)2Arene), and HNO from
 W(phen)(CO)3(RSH)
;
_journal_name_full 'Inorganic Chemistry'
_journal_page_first 6212
_journal_page_last 6217
_journal_paper_doi 10.1021/ic990830h
_journal_volume 38
_journal_year 1999
_chemical_formula_sum 'C23 H22 N4 O3 S2 W'
_chemical_formula_weight 650.42
_chemical_name_systematic
; 
 ? 
;
_space_group_IT_number 14
_symmetry_cell_setting monoclinic
_symmetry_space_group_name_Hall '-P 2ybc'
_symmetry_space_group_name_H-M 'P 1 21/c 1'
_atom_sites_solution_hydrogens geom
_atom_sites_solution_primary direct
_atom_sites_solution_secondary difmap
_audit_creation_method SHELXL-97
_cell_angle_alpha 90.00
_cell_angle_beta 100.359(1)
_cell_angle_gamma 90.00
_cell_formula_units_Z 4
_cell_length_a 9.5899(4)
_cell_length_b 16.7921(8)
_cell_length_c 15.5309(7)
_cell_measurement_temperature 173(2)
_cell_volume 2460.25(19)
_computing_cell_refinement 'Bruker SMART'
_computing_data_collection 'Bruker SMART'
_computing_data_reduction 'Bruker SHELXTL'
_computing_molecular_graphics 'Bruker SHELXTL'
_computing_publication_material 'Bruker SHELXTL'
_computing_structure_refinement 'SHELXL-97 (Sheldrick, 1997)'
_computing_structure_solution 'SHELXS-97 (Sheldrick, 1990)'
_diffrn_ambient_temperature 173(2)
_diffrn_measured_fraction_theta_full 0.996
_diffrn_measured_fraction_theta_max 0.996
_diffrn_measurement_device_type 'CCD area detector'
_diffrn_measurement_method 'phi and omega scans'
_diffrn_radiation_monochromator graphite
_diffrn_radiation_source 'normal-focus sealed tube'
_diffrn_radiation_type MoK\a
_diffrn_radiation_wavelength 0.71073
_diffrn_reflns_av_R_equivalents 0.0578
_diffrn_reflns_av_sigmaI/netI 0.0515
_diffrn_reflns_limit_h_max 12
_diffrn_reflns_limit_h_min -11
_diffrn_reflns_limit_k_max 20
_diffrn_reflns_limit_k_min -21
_diffrn_reflns_limit_l_max 16
_diffrn_reflns_limit_l_min -20
_diffrn_reflns_number 17645
_diffrn_reflns_theta_full 27.50
_diffrn_reflns_theta_max 27.50
_diffrn_reflns_theta_min 1.80
_exptl_absorpt_coefficient_mu 4.897
_exptl_absorpt_correction_T_max 0.8584
_exptl_absorpt_correction_T_min 0.3478
_exptl_absorpt_correction_type integration
_exptl_crystal_colour Orange
_exptl_crystal_density_diffrn 1.756
_exptl_crystal_density_method 'not measured'
_exptl_crystal_description Plates
_exptl_crystal_F_000 1272
_exptl_crystal_size_max 0.03
_exptl_crystal_size_mid 0.10
_exptl_crystal_size_min 0.30
_refine_diff_density_max 1.641
_refine_diff_density_min -0.801
_refine_diff_density_rms 0.132
_refine_ls_extinction_method none
_refine_ls_goodness_of_fit_ref 1.041
_refine_ls_hydrogen_treatment mixed
_refine_ls_matrix_type full
_refine_ls_number_parameters 298
_refine_ls_number_reflns 5641
_refine_ls_number_restraints 0
_refine_ls_restrained_S_all 1.041
_refine_ls_R_factor_all 0.0577
_refine_ls_R_factor_gt 0.0358
_refine_ls_shift/su_max 0.004
_refine_ls_shift/su_mean 0.000
_refine_ls_structure_factor_coef Fsqd
_refine_ls_weighting_details 'calc w=1/[\s^2^(Fo^2^)+(0.0335P)^2^+3.5198P] where P=(Fo^2^+2Fc^2^)/3'
_refine_ls_weighting_scheme calc
_refine_ls_wR_factor_gt 0.0755
_refine_ls_wR_factor_ref 0.0845
_reflns_number_gt 4292
_reflns_number_total 5641
_reflns_threshold_expression >2sigma(I)
_cod_data_source_file ic990830h_2.cif
_cod_data_source_block hof4
_cod_original_cell_volume 2460.2()
_cod_database_code 4322568

loop_
_symmetry_equiv_pos_as_xyz
'x, y, z'
'-x, y+1/2, -z+1/2'
'-x, -y, -z'
'x, -y-1/2, z-1/2'

loop_
_atom_site_label
_atom_site_type_symbol
_atom_site_fract_x
_atom_site_fract_y
_atom_site_fract_z
_atom_site_U_iso_or_equiv
_atom_site_adp_type
_atom_site_occupancy
_atom_site_symmetry_multiplicity
_atom_site_calc_flag
_atom_site_refinement_flags
_atom_site_disorder_assembly
_atom_site_disorder_group
W W 0.87335(2) 0.792468(12) 0.307810(13) 0.02931(7) Uani 1 1 d . . .
S1 S 0.94259(18) 0.71624(9) 0.44114(9) 0.0431(3) Uani 1 1 d . . .
S2 S 1.12722(15) 0.82456(9) 0.32484(9) 0.0384(3) Uani 1 1 d . . .
N1 N 0.8465(5) 0.9007(3) 0.3883(3) 0.0362(10) Uani 1 1 d . . .
N2 N 0.8568(5) 0.8935(3) 0.2178(3) 0.0322(10) Uani 1 1 d . . .
N3 N 0.6843(5) 0.7704(3) 0.3008(3) 0.0431(12) Uani 1 1 d . . .
N4 N 0.8801(5) 0.7172(3) 0.2247(3) 0.0386(11) Uani 1 1 d . . .
O3 O 0.5644(5) 0.7514(4) 0.2945(4) 0.0795(17) Uani 1 1 d . . .
O4 O 0.8792(5) 0.6712(3) 0.1658(3) 0.0566(12) Uani 1 1 d . . .
C10 C 1.1268(7) 0.7285(3) 0.4706(4) 0.0426(14) Uani 1 1 d . . .
C11 C 1.1963(8) 0.6917(4) 0.5476(4) 0.0539(18) Uani 1 1 d . . .
H11A H 1.1420 0.6626 0.5823 0.065 Uiso 1 1 calc R . .
C12 C 1.3414(9) 0.6965(5) 0.5743(5) 0.072(2) Uani 1 1 d . . .
H12A H 1.3856 0.6726 0.6277 0.087 Uiso 1 1 calc R . .
C13 C 1.4219(7) 0.7367(5) 0.5224(5) 0.062(2) Uani 1 1 d . . .
C14 C 1.3545(7) 0.7748(4) 0.4453(5) 0.0584(19) Uani 1 1 d . . .
H14A H 1.4097 0.8031 0.4103 0.070 Uiso 1 1 calc R . .
C15 C 1.2065(6) 0.7714(3) 0.4195(4) 0.0431(15) Uani 1 1 d . . .
C16 C 1.5770(10) 0.7405(8) 0.5485(8) 0.120(4) Uani 1 1 d . . .
H16A H 1.6062 0.7111 0.6033 0.181 Uiso 1 1 calc R . .
H16B H 1.6067 0.7963 0.5571 0.181 Uiso 1 1 calc R . .
H16C H 1.6216 0.7168 0.5026 0.181 Uiso 1 1 calc R . .
C20 C 0.8404(8) 0.9037(4) 0.4736(4) 0.0521(17) Uani 1 1 d . . .
H20A H 0.8524 0.8558 0.5067 0.063 Uiso 1 1 calc R . .
C21 C 0.8174(9) 0.9738(4) 0.5156(5) 0.071(2) Uani 1 1 d . . .
H21A H 0.8117 0.9730 0.5760 0.085 Uiso 1 1 calc R . .
C22 C 0.8027(9) 1.0439(4) 0.4710(5) 0.069(2) Uani 1 1 d . . .
H22A H 0.7901 1.0922 0.5004 0.083 Uiso 1 1 calc R . .
C23 C 0.8065(7) 1.0441(4) 0.3803(4) 0.0490(15) Uani 1 1 d . . .
C24 C 0.7937(8) 1.1138(4) 0.3269(5) 0.064(2) Uani 1 1 d . . .
H24A H 0.7786 1.1639 0.3522 0.077 Uiso 1 1 calc R . .
C25 C 0.8027(8) 1.1100(4) 0.2420(5) 0.0593(19) Uani 1 1 d . . .
H25A H 0.7922 1.1574 0.2080 0.071 Uiso 1 1 calc R . .
C26 C 0.8277(6) 1.0363(3) 0.2011(4) 0.0447(14) Uani 1 1 d . . .
C27 C 0.8392(8) 1.0278(4) 0.1125(4) 0.0596(19) Uani 1 1 d . . .
H27A H 0.8320 1.0732 0.0755 0.072 Uiso 1 1 calc R . .
C28 C 0.8607(8) 0.9544(4) 0.0801(4) 0.0555(17) Uani 1 1 d . . .
H28A H 0.8709 0.9488 0.0207 0.067 Uiso 1 1 calc R . .
C29 C 0.8678(6) 0.8882(4) 0.1333(3) 0.0433(14) Uani 1 1 d . . .
H29A H 0.8808 0.8373 0.1092 0.052 Uiso 1 1 calc R . .
C30 C 0.8381(6) 0.9664(3) 0.2513(4) 0.0350(12) Uani 1 1 d . . .
C31 C 0.8313(6) 0.9706(3) 0.3417(4) 0.0386(13) Uani 1 1 d . . .
O1 O 0.5138(8) 0.9628(5) 0.2041(6) 0.127(3) Uani 1 1 d . . .
C1 C 0.4350(15) 0.9684(10) 0.2763(9) 0.147(6) Uani 1 1 d . . .
H1A H 0.3878 0.9171 0.2840 0.177 Uiso 1 1 calc R . .
H1B H 0.5000 0.9814 0.3316 0.177 Uiso 1 1 calc R . .
C2 C 0.333(2) 1.0291(10) 0.2549(11) 0.195(9) Uani 1 1 d . . .
H2A H 0.3716 1.0809 0.2788 0.234 Uiso 1 1 calc R . .
H2B H 0.2465 1.0169 0.2784 0.234 Uiso 1 1 calc R . .
C3 C 0.3020(17) 1.0309(10) 0.1536(10) 0.176(7) Uani 1 1 d . . .
H3A H 0.2370 0.9875 0.1289 0.211 Uiso 1 1 calc R . .
H3B H 0.2626 1.0828 0.1308 0.211 Uiso 1 1 calc R . .
C4 C 0.4413(13) 1.0188(8) 0.1373(8) 0.126(4) Uani 1 1 d . . .
H4A H 0.4932 1.0701 0.1410 0.152 Uiso 1 1 calc R . .
H4B H 0.4378 0.9965 0.0780 0.152 Uiso 1 1 calc R . .

loop_
_atom_site_aniso_label
_atom_site_aniso_U_11
_atom_site_aniso_U_22
_atom_site_aniso_U_33
_atom_site_aniso_U_23
_atom_site_aniso_U_13
_atom_site_aniso_U_12
W 0.03958(12) 0.02594(11) 0.02200(10) -0.00083(9) 0.00447(7) 0.00225(10)
S1 0.0623(9) 0.0345(8) 0.0299(7) 0.0062(6) 0.0018(6) 0.0042(7)
S2 0.0420(8) 0.0373(7) 0.0356(7) -0.0069(6) 0.0063(6) 0.0002(6)
N1 0.053(3) 0.032(2) 0.025(2) 0.0002(18) 0.010(2) 0.004(2)
N2 0.038(2) 0.035(2) 0.023(2) 0.0045(18) 0.0042(18) -0.0053(19)
N3 0.043(3) 0.047(3) 0.041(3) -0.004(2) 0.011(2) 0.002(2)
N4 0.044(3) 0.038(3) 0.032(2) -0.002(2) 0.002(2) 0.001(2)
O3 0.050(3) 0.101(5) 0.091(4) -0.019(4) 0.022(3) -0.013(3)
O4 0.074(3) 0.053(3) 0.041(2) -0.026(2) 0.006(2) -0.003(2)
C10 0.059(4) 0.033(3) 0.033(3) -0.009(2) -0.002(3) 0.011(3)
C11 0.078(5) 0.038(3) 0.037(3) -0.005(3) -0.014(3) 0.009(3)
C12 0.077(5) 0.073(5) 0.055(4) -0.005(4) -0.022(4) 0.022(4)
C13 0.047(4) 0.078(5) 0.055(4) -0.018(4) -0.008(3) 0.020(4)
C14 0.045(4) 0.069(5) 0.058(4) -0.022(4) 0.001(3) 0.014(3)
C15 0.043(3) 0.036(3) 0.046(3) -0.022(3) -0.004(3) 0.014(2)
C16 0.076(7) 0.172(12) 0.106(9) 0.008(8) -0.004(6) 0.020(7)
C20 0.086(5) 0.043(4) 0.031(3) -0.005(3) 0.019(3) 0.005(3)
C21 0.124(7) 0.054(4) 0.037(4) -0.013(3) 0.021(4) 0.014(4)
C22 0.119(7) 0.040(4) 0.053(4) -0.020(3) 0.026(4) 0.013(4)
C23 0.064(4) 0.035(3) 0.048(4) -0.008(3) 0.010(3) 0.003(3)
C24 0.081(5) 0.024(3) 0.085(6) -0.010(3) 0.011(4) 0.002(3)
C25 0.079(5) 0.027(3) 0.067(5) 0.012(3) -0.001(4) -0.005(3)
C26 0.053(4) 0.034(3) 0.046(3) 0.011(3) 0.004(3) -0.010(3)
C27 0.078(5) 0.051(4) 0.048(4) 0.023(3) 0.007(3) -0.012(4)
C28 0.076(5) 0.064(4) 0.027(3) 0.008(3) 0.012(3) -0.015(4)
C29 0.056(4) 0.048(4) 0.026(3) 0.001(3) 0.007(2) -0.011(3)
C30 0.040(3) 0.029(3) 0.035(3) 0.001(2) 0.002(2) -0.004(2)
C31 0.049(3) 0.027(3) 0.040(3) -0.001(2) 0.007(3) 0.003(2)
O1 0.097(5) 0.125(7) 0.151(7) 0.041(6) 0.002(5) -0.003(5)
C1 0.137(11) 0.197(17) 0.116(10) 0.027(11) 0.043(9) -0.038(11)
C2 0.28(2) 0.166(15) 0.159(15) 0.007(12) 0.078(14) 0.147(15)
C3 0.173(14) 0.201(16) 0.152(13) 0.058(12) 0.027(11) 0.135(13)
C4 0.116(10) 0.148(12) 0.112(9) 0.052(8) 0.012(8) -0.009(8)

loop_
_atom_type_symbol
_atom_type_description
_atom_type_scat_dispersion_real
_atom_type_scat_dispersion_imag
_atom_type_scat_source
C C 0.0033 0.0016 'International Tables Vol C Tables 4.2.6.8 and 6.1.1.4'
H H 0.0000 0.0000 'International Tables Vol C Tables 4.2.6.8 and 6.1.1.4'
N N 0.0061 0.0033 'International Tables Vol C Tables 4.2.6.8 and 6.1.1.4'
O O 0.0106 0.0060 'International Tables Vol C Tables 4.2.6.8 and 6.1.1.4'
S S 0.1246 0.1234 'International Tables Vol C Tables 4.2.6.8 and 6.1.1.4'
W W -0.8490 6.8722 'International Tables Vol C Tables 4.2.6.8 and 6.1.1.4'

loop_
_geom_angle_atom_site_label_1
_geom_angle_atom_site_label_2
_geom_angle_atom_site_label_3
_geom_angle
_geom_angle_site_symmetry_1
_geom_angle_site_symmetry_3
_geom_angle_publ_flag
N4 W N3 88.8(2) . . ?
N4 W N2 95.34(19) . . ?
N3 W N2 99.3(2) . . ?
N4 W N1 168.75(18) . . ?
N3 W N1 89.2(2) . . ?
N2 W N1 74.10(16) . . ?
N4 W S1 101.58(15) . . ?
N3 W S1 93.42(16) . . ?
N2 W S1 159.03(12) . . ?
N1 W S1 89.59(11) . . ?
N4 W S2 93.90(16) . . ?
N3 W S2 177.08(16) . . ?
N2 W S2 81.70(12) . . ?
N1 W S2 88.47(13) . . ?
S1 W S2 84.84(5) . . ?
C10 S1 W 105.6(2) . . ?
C15 S2 W 104.3(2) . . ?
C20 N1 C31 118.0(5) . . ?
C20 N1 W 127.7(4) . . ?
C31 N1 W 114.2(3) . . ?
C29 N2 C30 118.4(5) . . ?
C29 N2 W 124.5(4) . . ?
C30 N2 W 117.1(3) . . ?
O3 N3 W 175.7(5) . . ?
O4 N4 W 175.5(4) . . ?
C15 C10 C11 119.1(6) . . ?
C15 C10 S1 122.7(5) . . ?
C11 C10 S1 118.2(6) . . ?
C12 C11 C10 121.9(7) . . ?
C12 C11 H11A 119.0 . . ?
C10 C11 H11A 119.0 . . ?
C11 C12 C13 119.3(7) . . ?
C11 C12 H12A 120.3 . . ?
C13 C12 H12A 120.3 . . ?
C12 C13 C14 119.8(7) . . ?
C12 C13 C16 120.1(8) . . ?
C14 C13 C16 120.0(9) . . ?
C15 C14 C13 120.5(7) . . ?
C15 C14 H14A 119.7 . . ?
C13 C14 H14A 119.7 . . ?
C10 C15 C14 119.2(6) . . ?
C10 C15 S2 122.3(5) . . ?
C14 C15 S2 118.4(6) . . ?
C13 C16 H16A 109.5 . . ?
C13 C16 H16B 109.5 . . ?
H16A C16 H16B 109.5 . . ?
C13 C16 H16C 109.5 . . ?
H16A C16 H16C 109.5 . . ?
H16B C16 H16C 109.5 . . ?
N1 C20 C21 122.6(6) . . ?
N1 C20 H20A 118.7 . . ?
C21 C20 H20A 118.7 . . ?
C22 C21 C20 120.5(6) . . ?
C22 C21 H21A 119.7 . . ?
C20 C21 H21A 119.7 . . ?
C21 C22 C23 119.3(6) . . ?
C21 C22 H22A 120.3 . . ?
C23 C22 H22A 120.3 . . ?
C31 C23 C22 117.2(6) . . ?
C31 C23 C24 118.4(6) . . ?
C22 C23 C24 124.4(6) . . ?
C25 C24 C23 121.3(6) . . ?
C25 C24 H24A 119.4 . . ?
C23 C24 H24A 119.4 . . ?
C24 C25 C26 121.6(6) . . ?
C24 C25 H25A 119.2 . . ?
C26 C25 H25A 119.2 . . ?
C30 C26 C27 116.6(6) . . ?
C30 C26 C25 118.6(6) . . ?
C27 C26 C25 124.8(6) . . ?
C28 C27 C26 119.8(6) . . ?
C28 C27 H27A 120.1 . . ?
C26 C27 H27A 120.1 . . ?
C27 C28 C29 120.2(6) . . ?
C27 C28 H28A 119.9 . . ?
C29 C28 H28A 119.9 . . ?
N2 C29 C28 122.0(6) . . ?
N2 C29 H29A 119.0 . . ?
C28 C29 H29A 119.0 . . ?
N2 C30 C26 122.9(5) . . ?
N2 C30 C31 117.2(5) . . ?
C26 C30 C31 119.8(5) . . ?
N1 C31 C23 122.3(5) . . ?
N1 C31 C30 117.4(5) . . ?
C23 C31 C30 120.3(5) . . ?
C1 O1 C4 104.7(10) . . ?
C2 C1 O1 107.2(12) . . ?
C2 C1 H1A 110.3 . . ?
O1 C1 H1A 110.3 . . ?
C2 C1 H1B 110.3 . . ?
O1 C1 H1B 110.3 . . ?
H1A C1 H1B 108.5 . . ?
C1 C2 C3 104.7(11) . . ?
C1 C2 H2A 110.8 . . ?
C3 C2 H2A 110.8 . . ?
C1 C2 H2B 110.8 . . ?
C3 C2 H2B 110.8 . . ?
H2A C2 H2B 108.9 . . ?
C4 C3 C2 99.2(11) . . ?
C4 C3 H3A 111.9 . . ?
C2 C3 H3A 111.9 . . ?
C4 C3 H3B 111.9 . . ?
C2 C3 H3B 111.9 . . ?
H3A C3 H3B 109.6 . . ?
C3 C4 O1 107.8(10) . . ?
C3 C4 H4A 110.2 . . ?
O1 C4 H4A 110.2 . . ?
C3 C4 H4B 110.2 . . ?
O1 C4 H4B 110.2 . . ?
H4A C4 H4B 108.5 . . ?

loop_
_geom_bond_atom_site_label_1
_geom_bond_atom_site_label_2
_geom_bond_distance
_geom_bond_site_symmetry_2
_geom_bond_publ_flag
W N4 1.815(5) . ?
W N3 1.835(5) . ?
W N2 2.185(4) . ?
W N1 2.246(4) . ?
W S1 2.4234(14) . ?
W S2 2.4609(15) . ?
S1 C10 1.755(7) . ?
S2 C15 1.771(6) . ?
N1 C20 1.338(7) . ?
N1 C31 1.373(7) . ?
N2 C29 1.339(7) . ?
N2 C30 1.355(7) . ?
N3 O3 1.180(6) . ?
N4 O4 1.197(6) . ?
C10 C15 1.396(9) . ?
C10 C11 1.403(8) . ?
C11 C12 1.381(10) . ?
C11 H11A 0.9500 . ?
C12 C13 1.386(12) . ?
C12 H12A 0.9500 . ?
C13 C14 1.409(10) . ?
C13 C16 1.472(11) . ?
C14 C15 1.405(8) . ?
C14 H14A 0.9500 . ?
C16 H16A 0.9800 . ?
C16 H16B 0.9800 . ?
C16 H16C 0.9800 . ?
C20 C21 1.382(9) . ?
C20 H20A 0.9500 . ?
C21 C22 1.360(10) . ?
C21 H21A 0.9500 . ?
C22 C23 1.416(9) . ?
C22 H22A 0.9500 . ?
C23 C31 1.411(8) . ?
C23 C24 1.427(9) . ?
C24 C25 1.339(10) . ?
C24 H24A 0.9500 . ?
C25 C26 1.431(9) . ?
C25 H25A 0.9500 . ?
C26 C30 1.403(7) . ?
C26 C27 1.407(9) . ?
C27 C28 1.361(10) . ?
C27 H27A 0.9500 . ?
C28 C29 1.380(8) . ?
C28 H28A 0.9500 . ?
C29 H29A 0.9500 . ?
C30 C31 1.419(8) . ?
O1 C1 1.464(14) . ?
O1 C4 1.479(12) . ?
C1 C2 1.407(17) . ?
C1 H1A 0.9900 . ?
C1 H1B 0.9900 . ?
C2 C3 1.549(18) . ?
C2 H2A 0.9900 . ?
C2 H2B 0.9900 . ?
C3 C4 1.418(16) . ?
C3 H3A 0.9900 . ?
C3 H3B 0.9900 . ?
C4 H4A 0.9900 . ?
C4 H4B 0.9900 . ?

loop_
_geom_torsion_atom_site_label_1
_geom_torsion_atom_site_label_2
_geom_torsion_atom_site_label_3
_geom_torsion_atom_site_label_4
_geom_torsion
_geom_torsion_site_symmetry_1
_geom_torsion_site_symmetry_2
_geom_torsion_site_symmetry_3
_geom_torsion_site_symmetry_4
_geom_torsion_publ_flag
N4 W S1 C10 93.1(2) . . . . ?
N3 W S1 C10 -177.5(2) . . . . ?
N2 W S1 C10 -50.0(4) . . . . ?
N1 W S1 C10 -88.4(2) . . . . ?
S2 W S1 C10 0.13(19) . . . . ?
N4 W S2 C15 -99.4(2) . . . . ?
N3 W S2 C15 56(3) . . . . ?
N2 W S2 C15 165.8(2) . . . . ?
N1 W S2 C15 91.6(2) . . . . ?
S1 W S2 C15 1.90(18) . . . . ?
N4 W N1 C20 158.9(9) . . . . ?
N3 W N1 C20 79.5(6) . . . . ?
N2 W N1 C20 179.5(6) . . . . ?
S1 W N1 C20 -13.9(5) . . . . ?
S2 W N1 C20 -98.7(5) . . . . ?
N4 W N1 C31 -19.3(12) . . . . ?
N3 W N1 C31 -98.7(4) . . . . ?
N2 W N1 C31 1.2(4) . . . . ?
S1 W N1 C31 167.9(4) . . . . ?
S2 W N1 C31 83.0(4) . . . . ?
N4 W N2 C29 -6.6(5) . . . . ?
N3 W N2 C29 -96.2(5) . . . . ?
N1 W N2 C29 177.3(5) . . . . ?
S1 W N2 C29 137.2(4) . . . . ?
S2 W N2 C29 86.5(4) . . . . ?
N4 W N2 C30 175.3(4) . . . . ?
N3 W N2 C30 85.7(4) . . . . ?
N1 W N2 C30 -0.7(4) . . . . ?
S1 W N2 C30 -40.9(6) . . . . ?
S2 W N2 C30 -91.5(4) . . . . ?
N4 W N3 O3 25(7) . . . . ?
N2 W N3 O3 120(7) . . . . ?
N1 W N3 O3 -166(7) . . . . ?
S1 W N3 O3 -76(7) . . . . ?
S2 W N3 O3 -130(6) . . . . ?
N3 W N4 O4 71(6) . . . . ?
N2 W N4 O4 -28(6) . . . . ?
N1 W N4 O4 -8(7) . . . . ?
S1 W N4 O4 165(6) . . . . ?
S2 W N4 O4 -110(6) . . . . ?
W S1 C10 C15 -3.1(5) . . . . ?
W S1 C10 C11 178.7(4) . . . . ?
C15 C10 C11 C12 -0.1(9) . . . . ?
S1 C10 C11 C12 178.2(5) . . . . ?
C10 C11 C12 C13 -2.1(11) . . . . ?
C11 C12 C13 C14 2.6(11) . . . . ?
C11 C12 C13 C16 -178.2(8) . . . . ?
C12 C13 C14 C15 -1.1(11) . . . . ?
C16 C13 C14 C15 179.8(8) . . . . ?
C11 C10 C15 C14 1.6(8) . . . . ?
S1 C10 C15 C14 -176.6(4) . . . . ?
C11 C10 C15 S2 -176.3(4) . . . . ?
S1 C10 C15 S2 5.5(7) . . . . ?
C13 C14 C15 C10 -1.1(9) . . . . ?
C13 C14 C15 S2 176.9(5) . . . . ?
W S2 C15 C10 -4.6(5) . . . . ?
W S2 C15 C14 177.5(4) . . . . ?
C31 N1 C20 C21 1.0(10) . . . . ?
W N1 C20 C21 -177.1(6) . . . . ?
N1 C20 C21 C22 -1.4(13) . . . . ?
C20 C21 C22 C23 2.1(13) . . . . ?
C21 C22 C23 C31 -2.5(12) . . . . ?
C21 C22 C23 C24 -179.4(8) . . . . ?
C31 C23 C24 C25 1.0(11) . . . . ?
C22 C23 C24 C25 177.9(7) . . . . ?
C23 C24 C25 C26 -1.0(11) . . . . ?
C24 C25 C26 C30 2.2(10) . . . . ?
C24 C25 C26 C27 -179.6(7) . . . . ?
C30 C26 C27 C28 -0.6(10) . . . . ?
C25 C26 C27 C28 -178.9(7) . . . . ?
C26 C27 C28 C29 1.6(11) . . . . ?
C30 N2 C29 C28 0.0(9) . . . . ?
W N2 C29 C28 -178.0(5) . . . . ?
C27 C28 C29 N2 -1.3(10) . . . . ?
C29 N2 C30 C26 1.0(8) . . . . ?
W N2 C30 C26 179.2(4) . . . . ?
C29 N2 C30 C31 -178.0(5) . . . . ?
W N2 C30 C31 0.1(6) . . . . ?
C27 C26 C30 N2 -0.7(9) . . . . ?
C25 C26 C30 N2 177.7(6) . . . . ?
C27 C26 C30 C31 178.3(6) . . . . ?
C25 C26 C30 C31 -3.3(9) . . . . ?
C20 N1 C31 C23 -1.5(9) . . . . ?
W N1 C31 C23 176.9(5) . . . . ?
C20 N1 C31 C30 180.0(6) . . . . ?
W N1 C31 C30 -1.6(7) . . . . ?
C22 C23 C31 N1 2.2(10) . . . . ?
C24 C23 C31 N1 179.3(6) . . . . ?
C22 C23 C31 C30 -179.3(6) . . . . ?
C24 C23 C31 C30 -2.2(9) . . . . ?
N2 C30 C31 N1 1.0(8) . . . . ?
C26 C30 C31 N1 -178.0(5) . . . . ?
N2 C30 C31 C23 -177.5(5) . . . . ?
C26 C30 C31 C23 3.4(9) . . . . ?
C4 O1 C1 C2 -5.1(17) . . . . ?
O1 C1 C2 C3 27(2) . . . . ?
C1 C2 C3 C4 -39.5(19) . . . . ?
C2 C3 C4 O1 36.5(16) . . . . ?
C1 O1 C4 C3 -21.7(15) . . . . ?

loop_
_cod_related_entry_id
_cod_related_entry_database
_cod_related_entry_code
1 ChemSpider 30661132
